data_7052708
loop_
_publ_author_name
'Evans, Nicholas H.'
'Serpell, Christopher J.'
'Beer, Paul D.'

_publ_section_title
;
 A meta-xylenediamide macrocycle containing rotaxane anion host system
 constructed by a new synthetic clipping methodology
;
_journal_issue 10
_journal_name_full 'New Journal of Chemistry'
_journal_page_first 2047
_journal_paper_doi 10.1039/c1nj20109c
_journal_volume 35
_journal_year 2011
_chemical_formula_moiety
;
C74 H78 N3 O2, C32 H38 N2 O9, 0.48(C H Cl3), Cl
;
_chemical_formula_sum 'C106.48 H116.48 Cl2.45 N5 O11'
_chemical_formula_weight 1729.39
_space_group_IT_number 14
_symmetry_cell_setting monoclinic
_symmetry_space_group_name_Hall '-P 2yn'
_symmetry_space_group_name_H-M 'P 1 21/n 1'
_atom_sites_solution_hydrogens geom
_atom_sites_solution_primary direct
_audit_creation_date 10-11-25
_audit_creation_method CRYSTALS_ver_14.07
_cell_angle_alpha 90
_cell_angle_beta 97.333(5)
_cell_angle_gamma 90
_cell_formula_units_Z 4
_cell_length_a 11.498(6)
_cell_length_b 29.702(16)
_cell_length_c 31.391(17)
_cell_measurement_reflns_used 29790
_cell_measurement_temperature 293
_cell_measurement_theta_max 59
_cell_measurement_theta_min 2
_cell_volume 10633(10)
_computing_cell_refinement 'CrystalClear (Rigaku, 1997--2009)'
_computing_data_collection 'CrystalClear (Rigaku, 1997--2009)'
_computing_data_reduction 'CrystalClear (Rigaku, 1997--2009)'
_computing_molecular_graphics 'CAMERON (Watkin et al., 1996)'
_computing_publication_material 'CRYSTALS (Betteridge et al., 2003)'
_computing_structure_refinement 'CRYSTALS (Betteridge et al., 2003)'
_computing_structure_solution 'SIR92 (Altomare et al., 1994)'
_diffrn_ambient_temperature 293
_diffrn_measured_fraction_theta_full 0.995
_diffrn_measured_fraction_theta_max 0.964
_diffrn_measurement_device Serial
_diffrn_measurement_device_type Unknown
_diffrn_measurement_method \w-scans
_diffrn_radiation_monochromator 'Si(1 1 1) double-crystal monochromator'
_diffrn_radiation_type Synchrotron
_diffrn_radiation_wavelength 0.68890
_diffrn_reflns_av_R_equivalents 0.162
_diffrn_reflns_limit_h_max 14
_diffrn_reflns_limit_h_min -13
_diffrn_reflns_limit_k_max 38
_diffrn_reflns_limit_k_min 0
_diffrn_reflns_limit_l_max 40
_diffrn_reflns_limit_l_min 0
_diffrn_reflns_number 23420
_diffrn_reflns_theta_full 51.937
_diffrn_reflns_theta_max 89.546
_diffrn_reflns_theta_min 2.056
_diffrn_standards_decay_% 0
_diffrn_standards_interval_count 0
_diffrn_standards_interval_time 0
_diffrn_standards_number 0
_exptl_absorpt_coefficient_mu 1.097
_exptl_absorpt_correction_T_max 0.97
_exptl_absorpt_correction_T_min 0.63
_exptl_absorpt_correction_type multi-scan
_exptl_absorpt_process_details 'CrystalClear (Rigaku, 1997--2009)'
_exptl_crystal_colour colourless
_exptl_crystal_density_diffrn 1.080
_exptl_crystal_density_method 'not measured'
_exptl_crystal_description block
_exptl_crystal_F_000 3680.370
_exptl_crystal_size_max 0.061
_exptl_crystal_size_mid 0.031
_exptl_crystal_size_min 0.027
_platon_squeeze_details
;
The PLATON/SQUEEZE routine was used to model the disordered solvent
cavity because there was no discernible structure in the Fourier
difference map within this volume. It is therefore very difficult to
know what proportion of the two solvents used in crystallisation
occupy the cavity (even considering the electron count derived using
SQUEEZE), and therefore it was deemed inappropriate to include such
speculative information in the data reported in Supplementary Table 1.
;
_refine_diff_density_max 1.20
_refine_diff_density_min -0.76
_refine_ls_extinction_method None
_refine_ls_goodness_of_fit_ref 1.1455
_refine_ls_hydrogen_treatment none
_refine_ls_matrix_type full
_refine_ls_number_parameters 1145
_refine_ls_number_reflns 11241
_refine_ls_number_restraints 106
_refine_ls_R_factor_all 0.2083
_refine_ls_R_factor_gt 0.1371
_refine_ls_shift/su_max 0.0002792
_refine_ls_shift/su_mean 0.0000188
_refine_ls_structure_factor_coef F
_refine_ls_weighting_details
;
Method, part 1, Chebychev polynomial, (Watkin, 1994, Prince, 1982)
[weight] = 1.0/[A~0~*T~0~(x)+A~1~*T~1~(x) ... +A~n-1~]*T~n-1~(x)]
where A~i~ are the Chebychev coefficients listed below and x= Fcalc/Fmax
Method = Robust Weighting (Prince, 1982)
W = [weight] * [1-(deltaF/6*sigmaF)^2^]^2^
A~i~ are:
-0.120 -1.84 -1.03 -0.959 -0.189
;
_refine_ls_weighting_scheme calc
_refine_ls_wR_factor_all 0.0895
_refine_ls_wR_factor_gt 0.0616
_refine_ls_wR_factor_ref 0.0616
_reflns_limit_h_max 14
_reflns_limit_h_min -13
_reflns_limit_k_max 38
_reflns_limit_k_min 0
_reflns_limit_l_max 40
_reflns_limit_l_min 0
_reflns_number_gt 11241
_reflns_number_total 23420
_reflns_threshold_expression I>2.0\s(I)
_oxford_diffrn_Wilson_B_factor 2.07
_oxford_diffrn_Wilson_scale 117.97
_oxford_refine_ls_r_factor_ref 0.1371
_oxford_refine_ls_scale 0.1722(3)
_oxford_reflns_number_all 23332
_oxford_reflns_threshold_expression_ref I>2.0\s(I)
_oxford_structure_analysis_title 009CJS10
_cod_data_source_file c1nj20109c.txt
_cod_data_source_block 5Cl
_cod_depositor_comments
;
The following automatic conversions were performed:

'_symmetry_cell_setting' value 'Monoclinic' changed to 'monoclinic'
according to /home/saulius/struct/CIF-dictionaries/cif_core.dic
dictionary named 'cif_core.dic' version 2.4.1 from 2010-06-29.

Automatic conversion script
Id: cif_fix_values 1715 2011-07-08 13:25:40Z adriana 
;
_cod_original_cell_volume 10630(10)
_cod_original_sg_symbol_H-M 'P 1 21/n 1 '
_cod_database_code 7052708

loop_
_symmetry_equiv_pos_as_xyz
x,y,z
-x,-y,-z
-x+1/2,y+1/2,-z+1/2
x+1/2,-y+1/2,z+1/2

loop_
_atom_site_label
_atom_site_type_symbol
_atom_site_fract_x
_atom_site_fract_y
_atom_site_fract_z
_atom_site_U_iso_or_equiv
_atom_site_occupancy
_atom_site_adp_type
_atom_site_refinement_flags_posn
_atom_site_refinement_flags_adp
_atom_site_refinement_flags_occupancy
_atom_site_disorder_group
Cl1 Cl 0.72426(14) 0.39622(6) 0.64807(5) 0.0539 1.0000 Uani . . . .
O2 O 0.3339(4) 0.41842(15) 0.53153(12) 0.0507 1.0000 Uani . . . .
O4 O 0.4510(5) 0.48469(18) 0.75077(14) 0.0691 1.0000 Uani . . . .
C5 C 0.6459(5) 0.3105(2) 0.47489(17) 0.0401 1.0000 Uani . . . .
N6 N 0.5177(4) 0.40020(16) 0.56345(14) 0.0401 1.0000 Uani . . . .
C7 C 0.4527(5) 0.43890(19) 0.64315(18) 0.0391 1.0000 Uani . . . .
N8 N 0.2652(5) 0.49643(18) 0.63240(15) 0.0467 1.0000 Uani . . . .
O9 O 0.4205(5) 0.58611(17) 0.65002(15) 0.0681 1.0000 Uani . . . .
O10 O 0.0669(6) 0.5362(2) 0.71701(18) 0.0874 1.0000 Uani . . . .
O11 O 0.7391(4) 0.48779(18) 0.57023(15) 0.0694 1.0000 Uani . . . .
O12 O 0.1953(5) 0.3648(2) 0.66962(19) 0.0920 1.0000 Uani . . . .
C13 C 0.5146(5) 0.2383(2) 0.40925(17) 0.0406 1.0000 Uani . . . .
C14 C 0.4929(6) 0.4644(2) 0.72171(19) 0.0489 1.0000 Uani . . . .
C15 C 0.8147(5) 0.2949(2) 0.43295(16) 0.0409 1.0000 Uani . . . .
C16 C 0.4234(5) 0.46376(19) 0.67764(17) 0.0373 1.0000 Uani . . . .
C17 C 0.4440(6) 0.2454(2) 0.33273(19) 0.0470 1.0000 Uani . . . .
C18 C 0.5572(5) 0.37145(19) 0.53126(18) 0.0397 1.0000 Uani . . . .
C19 C 0.3273(5) 0.4912(2) 0.67180(18) 0.0436 1.0000 Uani . . . .
C20 C 0.4828(5) 0.3529(2) 0.49731(18) 0.0413 1.0000 Uani . . . .
C21 C 0.6135(5) 0.26396(19) 0.40624(17) 0.0376 1.0000 Uani . . . .
O22 O 0.0827(5) 0.4438(2) 0.68776(18) 0.0841 1.0000 Uani . . . .
N23 N 0.5979(4) 0.44528(17) 0.72587(15) 0.0446 1.0000 Uani . . . .
C24 C 1.1810(6) 0.3517(2) 0.84220(18) 0.0521 1.0000 Uani . . . .
C25 C 0.6849(6) 0.4448(2) 0.76347(18) 0.0451 1.0000 Uani . . . .
C26 C 0.4114(6) 0.4192(2) 0.56239(17) 0.0404 1.0000 Uani . . . .
N28 N 0.8013(5) 0.2908(2) 0.63826(18) 0.0601 1.0000 Uani . . . .
O29 O 0.8548(5) 0.4636(2) 0.47396(16) 0.0883 1.0000 Uani . . . .
C30 C 0.6735(5) 0.3605(2) 0.53664(19) 0.0446 1.0000 Uani . . . .
O31 O 0.8274(5) 0.21616(19) 0.65149(17) 0.0743 1.0000 Uani . . . .
O32 O 0.2711(6) 0.58696(19) 0.71959(18) 0.0832 1.0000 Uani . . . .
C33 C 0.7183(6) 0.3302(2) 0.5091(2) 0.0488 1.0000 Uani . . . .
C34 C 0.7464(5) 0.1916(2) 0.44881(19) 0.0460 1.0000 Uani . . . .
C35 C 0.5303(5) 0.3228(2) 0.46973(18) 0.0417 1.0000 Uani . . . .
C36 C 0.9144(5) 0.2689(2) 0.42911(19) 0.0458 1.0000 Uani . . . .
C37 C 0.2954(5) 0.4735(2) 0.59833(19) 0.0458 1.0000 Uani . . . .
C38 C 0.4304(5) 0.2293(2) 0.37440(17) 0.0418 1.0000 Uani . . . .
C39 C 0.7278(5) 0.2300(2) 0.47113(17) 0.0398 1.0000 Uani . . . .
C40 C 0.7015(5) 0.2751(2) 0.44664(18) 0.0425 1.0000 Uani . . . .
O41 O 0.5736(4) 0.2785(2) 0.60905(15) 0.0753 1.0000 Uani . . . .
C42 C 0.8682(6) 0.4159(2) 0.79662(19) 0.0479 1.0000 Uani . . . .
C43 C 0.7819(5) 0.1513(2) 0.4685(2) 0.0527 1.0000 Uani . . . .
N44 N 0.9134(5) 0.4439(2) 0.54356(18) 0.0599 1.0000 Uani . . . .
C45 C 1.0134(5) 0.2877(2) 0.4146(2) 0.0481 1.0000 Uani . . . .
C46 C 0.9686(5) 0.3142(3) 0.6031(2) 0.0522 1.0000 Uani . . . .
C47 C 0.7801(6) 0.4172(2) 0.76237(19) 0.0506 1.0000 Uani . . . .
C48 C 0.9734(5) 0.3587(2) 0.59020(18) 0.0487 1.0000 Uani . . . .
C49 C 1.0102(5) 0.3698(2) 0.5499(2) 0.0500 1.0000 Uani . . . .
C50 C 0.7404(6) 0.2267(2) 0.51600(19) 0.0498 1.0000 Uani . . . .
C51 C 0.6280(6) 0.2795(2) 0.36538(19) 0.0519 1.0000 Uani . . . .
C52 C 1.0791(6) 0.3721(2) 0.85177(18) 0.0484 1.0000 Uani . . . .
C53 C 0.9967(7) 0.3925(2) 0.9417(2) 0.0583 1.0000 Uani . . . .
C54 C 0.9162(7) 0.4073(2) 0.9079(2) 0.0602 1.0000 Uani . U . .
C55 C 0.9643(7) 0.3636(2) 0.9728(2) 0.0581 1.0000 Uani . . . .
C56 C 0.7343(7) 0.4880(3) 0.5252(2) 0.0607 1.0000 Uani . . . .
C57 C 0.3897(5) 0.4441(2) 0.60247(18) 0.0390 1.0000 Uani . . . .
C58 C 0.8222(6) 0.3398(2) 0.4224(2) 0.0540 1.0000 Uani . . . .
C59 C 0.5438(6) 0.2699(2) 0.32991(19) 0.0521 1.0000 Uani . . . .
C60 C 0.9990(6) 0.2806(3) 0.5767(2) 0.0639 1.0000 Uani . . . .
C61 C 1.0204(6) 0.3328(2) 0.40407(19) 0.0482 1.0000 Uani . . . .
C62 C 0.7957(6) 0.1488(3) 0.5137(2) 0.0607 1.0000 Uani . . . .
C63 C 0.8034(7) 0.3919(3) 0.9071(2) 0.0650 1.0000 Uani . . . .
C64 C 0.7727(6) 0.1866(3) 0.5367(2) 0.0585 1.0000 Uani . . . .
C65 C 0.6578(6) 0.5130(2) 0.5882(2) 0.0590 1.0000 Uani . . . .
C66 C 0.3559(6) 0.2353(2) 0.2930(2) 0.0579 1.0000 Uani . . . .
C67 C 0.7626(6) 0.2480(3) 0.6409(2) 0.0592 1.0000 Uani . . . .
C68 C 0.3853(6) 0.3107(2) 0.6011(2) 0.0604 1.0000 Uani . . . .
C69 C 0.6779(7) 0.5178(2) 0.6322(2) 0.0611 1.0000 Uani . . . .
C70 C 0.9220(6) 0.3580(2) 0.4082(2) 0.0597 1.0000 Uani . . . .
C71 C 0.4849(7) 0.5585(3) 0.5879(3) 0.0664 1.0000 Uani . . . .
C72 C 0.5053(7) 0.5626(2) 0.6310(2) 0.0588 1.0000 Uani . . . .
C73 C 0.9247(6) 0.3034(3) 0.6448(2) 0.0570 1.0000 Uani . . . .
C74 C 1.0410(6) 0.3346(3) 0.5245(2) 0.0636 1.0000 Uani . . . .
C75 C 0.4181(7) 0.2092(3) 0.2606(2) 0.0696 1.0000 Uani . . . .
C76 C 1.0764(6) 0.4172(3) 0.8614(2) 0.0669 1.0000 Uani . U . .
C77 C 0.8425(6) 0.4638(3) 0.5128(2) 0.0589 1.0000 Uani . . . .
C78 C 0.4858(7) 0.2982(2) 0.6282(2) 0.0579 1.0000 Uani . . . .
C79 C 0.6777(7) 0.4715(2) 0.7995(2) 0.0646 1.0000 Uani . . . .
C80 C 1.0347(7) 0.2903(3) 0.5376(2) 0.0734 1.0000 Uani . . . .
C81 C 1.2866(7) 0.3754(3) 0.8419(2) 0.0637 1.0000 Uani . . . .
C82 C 0.9603(7) 0.4381(2) 0.8729(2) 0.0636 1.0000 Uani . U . .
C83 C 0.8505(7) 0.3484(3) 0.9726(2) 0.0615 1.0000 Uani . . . .
C84 C 0.2521(6) 0.2079(3) 0.3039(2) 0.0678 1.0000 Uani . . . .
C85 C 1.1284(7) 0.3537(3) 0.3905(2) 0.0650 1.0000 Uani . . . .
C86 C 1.0153(6) 0.4174(3) 0.5355(2) 0.0686 1.0000 Uani . . . .
C87 C 0.5615(6) 0.5334(2) 0.5654(2) 0.0567 1.0000 Uani . . . .
C88 C 0.0941(7) 0.4060(3) 0.7164(2) 0.0711 1.0000 Uani . . . .
C89 C 1.4009(7) 0.3525(3) 0.8350(2) 0.0755 1.0000 Uani . . . .
C90 C 0.3116(7) 0.2802(3) 0.2728(2) 0.0790 1.0000 Uani . . . .
C91 C 0.1683(7) 0.5287(3) 0.6258(2) 0.0678 1.0000 Uani . . . .
C92 C 0.6330(7) 0.2413(3) 0.6301(2) 0.0677 1.0000 Uani . . . .
C93 C 0.2933(8) 0.3322(3) 0.6155(3) 0.0714 1.0000 Uani . . . .
C95 C 0.7725(6) 0.3627(3) 0.9389(2) 0.0688 1.0000 Uani . . . .
C96 C 0.6034(7) 0.5430(3) 0.6535(2) 0.0666 1.0000 Uani . . . .
C97 C 0.7675(7) 0.4688(3) 0.8335(2) 0.0715 1.0000 Uani . . . .
C98 C -0.0234(7) 0.4688(3) 0.6898(3) 0.0858 1.0000 Uani . . . .
C99 C 0.2057(10) 0.3819(3) 0.7107(3) 0.1020 1.0000 Uani . . . .
C101 C 0.8126(7) 0.3140(3) 1.0056(2) 0.0682 1.0000 Uani . . . .
C102 C 0.2986(7) 0.3432(3) 0.6573(3) 0.0750 1.0000 Uani . . . .
C103 C 1.4822(7) 0.3500(3) 0.8778(2) 0.0838 1.0000 Uani . . . .
C104 C 0.1766(10) 0.6033(3) 0.7379(3) 0.1014 1.0000 Uani . . . .
C105 C 0.3942(9) 0.3334(3) 0.6856(3) 0.0856 1.0000 Uani . . . .
C106 C 0.3463(9) 0.6212(3) 0.7089(3) 0.0886 1.0000 Uani . . . .
C107 C 0.9781(12) 0.4869(3) 0.8906(3) 0.1278 1.0000 Uani . U . .
C108 C 0.8652(6) 0.4413(2) 0.8326(2) 0.0534 1.0000 Uani . . . .
C109 C 0.4525(8) 0.6010(3) 0.6936(3) 0.0791 1.0000 Uani . . . .
C110 C 1.4657(8) 0.3801(3) 0.8037(3) 0.0919 1.0000 Uani . . . .
C111 C 1.3833(7) 0.3054(3) 0.8167(3) 0.0856 1.0000 Uani . . . .
C112 C 0.4952(8) 0.3102(3) 0.6709(3) 0.0770 1.0000 Uani . . . .
C113 C 1.1814(7) 0.4414(3) 0.8622(3) 0.0828 1.0000 Uani . U . .
C114 C 1.2824(8) 0.4197(3) 0.8524(3) 0.0824 1.0000 Uani . U . .
C115 C 0.9160(8) 0.3005(3) 1.0388(3) 0.0885 1.0000 Uani . . . .
C116 C 0.7691(9) 0.2703(3) 0.9827(3) 0.1098 1.0000 Uani . . . .
C117 C 1.1704(9) 0.3920(4) 0.4215(3) 0.1077 1.0000 Uani . . . .
C118 C 0.7191(10) 0.3345(4) 1.0272(3) 0.1148 1.0000 Uani . . . .
C119 C 1.2319(8) 0.3211(3) 0.3917(3) 0.0938 1.0000 Uani . . . .
C120 C 0.1080(10) 0.5636(4) 0.7525(3) 0.1084 1.0000 Uani . . . .
C121 C 1.1030(8) 0.3729(4) 0.3457(3) 0.1042 1.0000 Uani . . . .
C122 C -0.0080(9) 0.5024(3) 0.7276(3) 0.1043 1.0000 Uani . . . .
C123 C 1.0031(13) 0.5214(3) 0.8629(3) 0.1347 1.0000 Uani . U . .
C125 C 0.9637(13) 0.4985(3) 0.9326(3) 0.1348 1.0000 Uani . U . .
C128 C 0.9832(14) 0.5427(3) 0.9465(3) 0.1440 1.0000 Uani . U . .
C129 C 1.0208(14) 0.5744(3) 0.9177(3) 0.1489 1.0000 Uani . U . .
C130 C 1.0221(14) 0.5648(3) 0.8758(3) 0.1433 1.0000 Uani . U . .
H71 H 0.5198 0.4183 0.6472 0.0450 1.0000 Uiso R . . .
H131 H 0.5044 0.2260 0.4370 0.0449 1.0000 Uiso R . . .
H191 H 0.3013 0.5073 0.6961 0.0434 1.0000 Uiso R . . .
H201 H 0.4020 0.3605 0.4935 0.0462 1.0000 Uiso R . . .
H241 H 1.1794 0.3196 0.8347 0.0578 1.0000 Uiso R . . .
H301 H 0.7258 0.3744 0.5592 0.0518 1.0000 Uiso R . . .
H331 H 0.8004 0.3223 0.5132 0.0507 1.0000 Uiso R . . .
H341 H 0.7389 0.1924 0.4175 0.0504 1.0000 Uiso R . . .
H351 H 0.4795 0.3107 0.4458 0.0444 1.0000 Uiso R . . .
H361 H 0.9128 0.2376 0.4360 0.0501 1.0000 Uiso R . . .
H371 H 0.2480 0.4781 0.5702 0.0510 1.0000 Uiso R . . .
H381 H 0.3621 0.2117 0.3784 0.0473 1.0000 Uiso R . . .
H421 H 0.9346 0.3961 0.7951 0.0494 1.0000 Uiso R . . .
H431 H 0.7933 0.1254 0.4518 0.0568 1.0000 Uiso R . . .
H451 H 1.0812 0.2684 0.4124 0.0549 1.0000 Uiso R . . .
H471 H 0.7867 0.3990 0.7376 0.0565 1.0000 Uiso R . . .
H481 H 0.9505 0.3819 0.6088 0.0563 1.0000 Uiso R . . .
H501 H 0.7274 0.2532 0.5325 0.0591 1.0000 Uiso R . . .
H511 H 0.6964 0.2971 0.3611 0.0595 1.0000 Uiso R . . .
H521 H 1.0084 0.3546 0.8513 0.0579 1.0000 Uiso R . . .
H531 H 1.0803 0.4027 0.9429 0.0625 1.0000 Uiso R . . .
H551 H 1.0254 0.3532 0.9953 0.0602 1.0000 Uiso R . . .
H561 H 0.7321 0.5179 0.5145 0.0673 1.0000 Uiso R . . .
H562 H 0.6640 0.4727 0.5121 0.0673 1.0000 Uiso R . . .
H581 H 0.7545 0.3587 0.4237 0.0620 1.0000 Uiso R . . .
H591 H 0.5577 0.2810 0.3018 0.0596 1.0000 Uiso R . . .
H601 H 0.9954 0.2494 0.5857 0.0659 1.0000 Uiso R . . .
H621 H 0.8186 0.1206 0.5275 0.0667 1.0000 Uiso R . . .
H631 H 0.7434 0.4018 0.8845 0.0719 1.0000 Uiso R . . .
H641 H 0.7805 0.1848 0.5675 0.0646 1.0000 Uiso R . . .
H681 H 0.3806 0.3044 0.5701 0.0632 1.0000 Uiso R . . .
H691 H 0.7462 0.5036 0.6484 0.0647 1.0000 Uiso R . . .
H701 H 0.9226 0.3895 0.4022 0.0609 1.0000 Uiso R . . .
H711 H 0.4167 0.5712 0.5716 0.0714 1.0000 Uiso R . . .
H731 H 0.9333 0.3292 0.6632 0.0675 1.0000 Uiso R . . .
H732 H 0.9693 0.2793 0.6588 0.0675 1.0000 Uiso R . . .
H741 H 1.0692 0.3421 0.4974 0.0666 1.0000 Uiso R . . .
H751 H 0.3655 0.2020 0.2356 0.0705 1.0000 Uiso R . . .
H752 H 0.4829 0.2258 0.2520 0.0705 1.0000 Uiso R . . .
H753 H 0.4494 0.1811 0.2730 0.0705 1.0000 Uiso R . . .
H791 H 0.6130 0.4911 0.8009 0.0748 1.0000 Uiso R . . .
H801 H 1.0565 0.2666 0.5185 0.0765 1.0000 Uiso R . . .
H841 H 0.1993 0.2022 0.2790 0.0714 1.0000 Uiso R . . .
H842 H 0.2117 0.2243 0.3241 0.0714 1.0000 Uiso R . . .
H843 H 0.2778 0.1800 0.3171 0.0714 1.0000 Uiso R . . .
H861 H 1.0829 0.4313 0.5491 0.0775 1.0000 Uiso R . . .
H862 H 1.0173 0.4175 0.5047 0.0775 1.0000 Uiso R . . .
H871 H 0.5451 0.5297 0.5336 0.0626 1.0000 Uiso R . . .
H881 H 0.0986 0.4153 0.7458 0.0808 1.0000 Uiso R . . .
H882 H 0.0312 0.3851 0.7107 0.0808 1.0000 Uiso R . . .
H911 H 0.1341 0.5289 0.5970 0.0758 1.0000 Uiso R . . .
H912 H 0.1970 0.5585 0.6336 0.0758 1.0000 Uiso R . . .
H913 H 0.1104 0.5213 0.6440 0.0758 1.0000 Uiso R . . .
H921 H 0.6007 0.2343 0.6555 0.0773 1.0000 Uiso R . . .
H922 H 0.6211 0.2152 0.6111 0.0773 1.0000 Uiso R . . .
H931 H 0.2219 0.3390 0.5960 0.0736 1.0000 Uiso R . . .
H951 H 0.6925 0.3514 0.9365 0.0757 1.0000 Uiso R . . .
H961 H 0.6166 0.5463 0.6843 0.0682 1.0000 Uiso R . . .
H971 H 0.7630 0.4870 0.8593 0.0763 1.0000 Uiso R . . .
H981 H -0.0403 0.4861 0.6634 0.0992 1.0000 Uiso R . . .
H982 H -0.0879 0.4494 0.6919 0.0992 1.0000 Uiso R . . .
H991 H 0.2670 0.4032 0.7156 0.0876 1.0000 Uiso R . . .
H992 H 0.2172 0.3585 0.7314 0.0876 1.0000 Uiso R . . .
H1031 H 1.5548 0.3355 0.8747 0.0872 1.0000 Uiso R . . .
H1032 H 1.4989 0.3797 0.8888 0.0872 1.0000 Uiso R . . .
H1033 H 1.4453 0.3336 0.8989 0.0872 1.0000 Uiso R . . .
H1041 H 0.1990 0.6243 0.7609 0.1145 1.0000 Uiso R . . .
H1042 H 0.1242 0.6202 0.7164 0.1145 1.0000 Uiso R . . .
H1051 H 0.3911 0.3437 0.7147 0.0883 1.0000 Uiso R . . .
H1061 H 0.3676 0.6411 0.7328 0.0937 1.0000 Uiso R . . .
H1062 H 0.3064 0.6392 0.6858 0.0937 1.0000 Uiso R . . .
H1091 H 0.5156 0.6222 0.6960 0.0831 1.0000 Uiso R . . .
H1092 H 0.4778 0.5759 0.7127 0.0831 1.0000 Uiso R . . .
H1101 H 1.5383 0.3651 0.7990 0.1020 1.0000 Uiso R . . .
H1102 H 1.4854 0.4088 0.8157 0.1020 1.0000 Uiso R . . .
H1103 H 1.4192 0.3833 0.7768 0.1020 1.0000 Uiso R . . .
H1111 H 1.4578 0.2911 0.8125 0.0899 1.0000 Uiso R . . .
H1112 H 1.3481 0.2861 0.8362 0.0899 1.0000 Uiso R . . .
H1113 H 1.3354 0.3051 0.7898 0.0899 1.0000 Uiso R . . .
H1121 H 0.5669 0.3044 0.6898 0.0831 1.0000 Uiso R . . .
H1131 H 1.1870 0.4734 0.8684 0.0924 1.0000 Uiso R . . .
H1141 H 1.3551 0.4378 0.8540 0.0901 1.0000 Uiso R . . .
H1151 H 0.8929 0.2793 1.0596 0.0931 1.0000 Uiso R . . .
H1152 H 0.9489 0.3264 1.0554 0.0931 1.0000 Uiso R . . .
H1153 H 0.9790 0.2871 1.0261 0.0931 1.0000 Uiso R . . .
H1161 H 0.7461 0.2482 1.0030 0.1108 1.0000 Uiso R . . .
H1162 H 0.8290 0.2563 0.9684 0.1108 1.0000 Uiso R . . .
H1163 H 0.7026 0.2755 0.9619 0.1108 1.0000 Uiso R . . .
H1171 H 1.2391 0.4066 0.4136 0.1206 1.0000 Uiso R . . .
H1172 H 1.1888 0.3803 0.4498 0.1206 1.0000 Uiso R . . .
H1173 H 1.1107 0.4146 0.4220 0.1206 1.0000 Uiso R . . .
H1181 H 0.6972 0.3124 1.0487 0.1200 1.0000 Uiso R . . .
H1182 H 0.7473 0.3602 1.0430 0.1200 1.0000 Uiso R . . .
H1183 H 0.6543 0.3403 1.0079 0.1200 1.0000 Uiso R . . .
H1191 H 1.2982 0.3352 0.3821 0.1027 1.0000 Uiso R . . .
H1192 H 1.2517 0.3090 0.4192 0.1027 1.0000 Uiso R . . .
H1193 H 1.2093 0.2961 0.3719 0.1027 1.0000 Uiso R . . .
H1201 H 0.1596 0.5466 0.7727 0.1083 1.0000 Uiso R . . .
H1202 H 0.0439 0.5740 0.7671 0.1083 1.0000 Uiso R . . .
H1211 H 1.1702 0.3870 0.3366 0.1117 1.0000 Uiso R . . .
H1212 H 1.0419 0.3954 0.3450 0.1117 1.0000 Uiso R . . .
H1213 H 1.0764 0.3498 0.3261 0.1117 1.0000 Uiso R . . .
H1221 H 0.0262 0.4869 0.7529 0.1123 1.0000 Uiso R . . .
H1222 H -0.0822 0.5143 0.7330 0.1123 1.0000 Uiso R . . .
H1231 H 1.0072 0.5129 0.8324 0.1071 1.0000 Uiso R . . .
H1251 H 0.9515 0.4741 0.9523 0.1239 1.0000 Uiso R . . .
H1281 H 0.9517 0.5506 0.9728 0.2028 1.0000 Uiso R . . .
H1291 H 1.0518 0.6031 0.9308 0.2214 1.0000 Uiso R . . .
H1301 H 1.0391 0.5872 0.8548 0.1737 1.0000 Uiso R . . .
H231 H 0.6181 0.4311 0.7034 0.0464 1.0000 Uiso R . . .
H61 H 0.5668 0.4052 0.5860 0.0436 1.0000 Uiso R . . .
H441 H 0.9000 0.4478 0.5698 0.0626 1.0000 Uiso R . . .
H281 H 0.7503 0.3113 0.6314 0.0671 1.0000 Uiso R . . .
Cl202 Cl 0.3388(10) 0.1844(3) 0.6590(4) 0.2482 0.484(9) Uani D . P 1
Cl203 Cl 0.1658(10) 0.2222(3) 0.7016(4) 0.2544 0.484(9) Uani D . P 1
Cl204 Cl 0.1390(11) 0.1341(3) 0.6677(4) 0.2789 0.484(9) Uani D . P 1
C201 C 0.1862(13) 0.1885(4) 0.6574(5) 0.2584 0.484(9) Uani D . P 1
H2011 H 0.1504 0.2001 0.6308 0.3169 0.484(9) Uiso R . P 1
H901 H 0.2568 0.2742 0.2481 0.0963 1.0000 Uiso R . . .
H902 H 0.2743 0.2970 0.2929 0.0963 1.0000 Uiso R . . .
H903 H 0.3753 0.2971 0.2646 0.0963 1.0000 Uiso R . . .

loop_
_atom_site_aniso_label
_atom_site_aniso_U_11
_atom_site_aniso_U_22
_atom_site_aniso_U_33
_atom_site_aniso_U_23
_atom_site_aniso_U_13
_atom_site_aniso_U_12
Cl1 0.0489(10) 0.0664(10) 0.0449(8) -0.0125(7) 0.0002(7) 0.0146(8)
O2 0.047(3) 0.067(3) 0.037(2) -0.007(2) 0.003(2) 0.020(2)
O4 0.076(4) 0.089(4) 0.042(3) -0.009(2) 0.005(2) 0.028(3)
C5 0.034(4) 0.051(4) 0.036(3) -0.005(3) 0.005(2) 0.004(3)
N6 0.032(3) 0.050(3) 0.036(2) -0.006(2) -0.004(2) 0.014(2)
C7 0.039(4) 0.037(3) 0.042(3) 0.003(3) 0.009(3) 0.005(3)
N8 0.048(3) 0.053(3) 0.041(3) 0.009(2) 0.013(2) 0.019(3)
O9 0.083(4) 0.063(3) 0.062(3) -0.003(2) 0.021(3) -0.001(3)
O10 0.113(5) 0.082(4) 0.072(4) -0.008(3) 0.032(3) -0.010(4)
O11 0.066(3) 0.092(4) 0.052(3) 0.021(3) 0.015(2) 0.024(3)
O12 0.079(4) 0.112(5) 0.077(4) -0.010(3) -0.020(3) 0.009(4)
C13 0.048(4) 0.044(3) 0.029(3) 0.000(2) -0.001(3) 0.008(3)
C14 0.060(5) 0.050(4) 0.038(3) 0.005(3) 0.012(3) 0.009(3)
C15 0.041(4) 0.056(4) 0.025(3) -0.005(3) 0.001(2) 0.001(3)
C16 0.033(3) 0.042(3) 0.039(3) 0.004(3) 0.012(2) 0.008(3)
C17 0.045(4) 0.056(4) 0.039(3) 0.002(3) 0.002(3) 0.007(3)
C18 0.037(4) 0.040(3) 0.041(3) 0.000(3) 0.002(3) 0.004(3)
C19 0.049(4) 0.048(4) 0.037(3) 0.000(3) 0.020(3) -0.003(3)
C20 0.032(3) 0.046(4) 0.045(3) -0.006(3) -0.001(3) 0.008(3)
C21 0.036(4) 0.043(3) 0.034(3) -0.006(2) 0.005(2) 0.014(3)
O22 0.084(4) 0.090(4) 0.082(4) 0.002(3) 0.023(3) 0.003(3)
N23 0.048(3) 0.051(3) 0.034(3) -0.004(2) 0.006(2) 0.012(3)
C24 0.057(5) 0.067(4) 0.031(3) 0.008(3) 0.002(3) -0.013(4)
C25 0.053(4) 0.044(4) 0.037(3) 0.011(3) 0.000(3) -0.002(3)
C26 0.052(4) 0.040(3) 0.029(3) 0.003(2) 0.007(3) 0.006(3)
N28 0.055(4) 0.064(4) 0.061(4) 0.006(3) 0.007(3) 0.018(3)
O29 0.097(4) 0.119(5) 0.050(3) 0.016(3) 0.015(3) 0.047(4)
C30 0.037(4) 0.051(4) 0.044(3) -0.012(3) -0.001(3) 0.005(3)
O31 0.065(4) 0.074(4) 0.083(4) 0.008(3) 0.005(3) 0.020(3)
O32 0.116(5) 0.067(4) 0.075(4) -0.007(3) 0.044(3) 0.006(3)
C33 0.041(4) 0.052(4) 0.051(4) -0.010(3) -0.004(3) 0.023(3)
C34 0.043(4) 0.056(4) 0.040(3) 0.008(3) 0.013(3) 0.011(3)
C35 0.043(4) 0.046(4) 0.035(3) 0.000(3) -0.003(3) -0.002(3)
C36 0.038(4) 0.050(4) 0.049(4) -0.005(3) 0.006(3) 0.020(3)
C37 0.040(4) 0.059(4) 0.039(3) 0.005(3) 0.007(3) -0.002(3)
C38 0.038(4) 0.047(4) 0.041(3) -0.002(3) 0.006(3) 0.011(3)
C39 0.036(3) 0.049(4) 0.032(3) -0.005(3) -0.003(2) 0.013(3)
C40 0.035(4) 0.050(4) 0.040(3) -0.001(3) -0.006(3) 0.005(3)
O41 0.058(3) 0.111(4) 0.059(3) 0.014(3) 0.015(2) 0.026(3)
C42 0.053(4) 0.046(4) 0.043(3) 0.000(3) 0.000(3) -0.003(3)
C43 0.039(4) 0.068(5) 0.051(4) -0.005(3) 0.007(3) -0.001(3)
N44 0.049(4) 0.082(4) 0.048(3) 0.010(3) 0.004(3) -0.001(3)
C45 0.033(4) 0.061(4) 0.052(4) -0.002(3) 0.012(3) 0.013(3)
C46 0.035(4) 0.076(5) 0.046(4) -0.002(3) 0.005(3) 0.021(3)
C47 0.062(4) 0.051(4) 0.037(3) -0.001(3) 0.002(3) 0.010(3)
C48 0.033(4) 0.077(5) 0.032(3) -0.006(3) -0.008(3) 0.011(3)
C49 0.029(4) 0.075(5) 0.044(4) 0.006(3) -0.002(3) 0.006(3)
C50 0.049(4) 0.057(4) 0.042(3) -0.003(3) 0.001(3) 0.011(3)
C51 0.050(4) 0.061(4) 0.045(4) 0.004(3) 0.007(3) 0.003(3)
C52 0.058(5) 0.047(4) 0.038(3) 0.004(3) -0.001(3) -0.013(3)
C53 0.063(5) 0.059(4) 0.050(4) 0.003(3) -0.004(3) -0.004(4)
C54 0.065(5) 0.067(3) 0.044(4) -0.011(3) -0.008(3) 0.005(3)
C55 0.062(5) 0.063(5) 0.046(4) -0.012(3) -0.004(3) 0.003(4)
C56 0.070(5) 0.067(5) 0.044(4) 0.011(3) 0.004(3) 0.016(4)
C57 0.031(3) 0.046(3) 0.041(3) 0.005(3) 0.007(2) 0.005(3)
C58 0.042(4) 0.054(4) 0.065(4) -0.001(3) 0.004(3) 0.010(3)
C59 0.060(5) 0.062(4) 0.036(3) 0.007(3) 0.009(3) 0.003(4)
C60 0.050(5) 0.080(5) 0.059(4) -0.004(4) -0.001(3) 0.016(4)
C61 0.041(4) 0.063(4) 0.040(3) 0.003(3) 0.000(3) 0.010(3)
C62 0.070(5) 0.065(5) 0.044(4) 0.015(3) -0.004(3) 0.010(4)
C63 0.063(5) 0.085(6) 0.042(4) -0.005(4) -0.010(3) 0.003(4)
C64 0.061(5) 0.073(5) 0.041(4) 0.000(3) 0.002(3) 0.021(4)
C65 0.063(5) 0.062(5) 0.052(4) 0.015(3) 0.007(4) 0.004(4)
C66 0.057(5) 0.066(5) 0.045(4) 0.004(3) -0.013(3) -0.002(4)
C67 0.057(5) 0.082(6) 0.041(4) -0.010(4) 0.014(3) 0.015(4)
C68 0.050(5) 0.069(5) 0.062(4) -0.003(4) 0.008(4) 0.000(4)
C69 0.064(5) 0.064(5) 0.058(4) 0.020(4) 0.017(4) 0.014(4)
C70 0.056(5) 0.050(4) 0.071(5) 0.013(3) 0.003(4) 0.005(4)
C71 0.059(5) 0.058(5) 0.082(6) 0.019(4) 0.010(4) 0.011(4)
C72 0.075(5) 0.060(4) 0.046(4) 0.002(3) 0.025(4) -0.009(4)
C73 0.052(5) 0.072(5) 0.046(4) 0.009(3) 0.004(3) 0.021(4)
C74 0.035(4) 0.111(7) 0.044(4) -0.005(4) 0.003(3) 0.010(4)
C75 0.080(6) 0.083(6) 0.042(4) -0.005(4) -0.005(4) -0.012(4)
C76 0.047(5) 0.100(5) 0.048(4) 0.022(3) -0.016(3) -0.018(4)
C77 0.056(5) 0.070(5) 0.050(4) 0.011(3) 0.004(3) 0.003(4)
C78 0.062(5) 0.065(5) 0.049(4) 0.003(3) 0.015(3) -0.003(4)
C79 0.090(6) 0.058(4) 0.041(4) -0.007(3) -0.009(4) 0.026(4)
C80 0.067(5) 0.095(7) 0.056(5) -0.020(4) 0.000(4) 0.019(5)
C81 0.061(5) 0.077(5) 0.048(4) 0.021(4) -0.012(3) -0.013(4)
C82 0.074(5) 0.064(3) 0.045(4) -0.007(2) -0.021(3) -0.017(4)
C83 0.059(5) 0.082(5) 0.041(4) -0.009(3) -0.004(3) -0.007(4)
C84 0.056(5) 0.095(6) 0.046(4) -0.010(4) -0.014(3) 0.004(4)
C85 0.056(5) 0.076(5) 0.063(5) 0.002(4) 0.005(4) 0.011(4)
C86 0.035(4) 0.105(6) 0.068(5) 0.017(4) 0.014(3) 0.013(4)
C87 0.057(5) 0.066(5) 0.048(4) 0.014(3) 0.008(3) -0.001(4)
C88 0.070(5) 0.084(6) 0.061(5) 0.010(4) 0.018(4) 0.001(5)
C89 0.051(5) 0.117(7) 0.058(5) 0.027(5) 0.006(4) -0.015(5)
C90 0.080(6) 0.087(6) 0.063(5) 0.012(4) -0.019(4) 0.005(5)
C91 0.071(5) 0.080(5) 0.054(4) -0.002(4) 0.015(4) 0.044(4)
C92 0.066(5) 0.072(5) 0.069(5) -0.001(4) 0.019(4) -0.005(4)
C93 0.074(6) 0.065(5) 0.079(6) 0.000(4) 0.026(4) 0.000(4)
C95 0.040(4) 0.106(6) 0.058(4) -0.007(4) -0.002(3) -0.006(4)
C96 0.084(6) 0.061(5) 0.055(4) 0.017(4) 0.009(4) 0.002(4)
C97 0.096(6) 0.061(5) 0.052(4) -0.019(3) -0.011(4) 0.013(4)
C98 0.043(5) 0.091(6) 0.124(8) -0.004(6) 0.013(5) 0.012(4)
C99 0.152(10) 0.085(7) 0.066(6) 0.002(5) 0.001(6) -0.034(7)
C101 0.052(5) 0.096(6) 0.055(4) -0.007(4) 0.003(4) -0.017(4)
C102 0.056(5) 0.067(5) 0.103(7) 0.017(5) 0.013(5) 0.016(4)
C103 0.056(5) 0.135(8) 0.056(5) 0.015(5) -0.007(4) -0.001(5)
C104 0.142(9) 0.085(7) 0.087(6) -0.019(5) 0.052(6) 0.008(7)
C105 0.113(8) 0.076(6) 0.076(6) -0.005(5) 0.044(6) 0.006(6)
C106 0.125(8) 0.075(6) 0.071(5) -0.011(5) 0.033(5) -0.007(6)
C107 0.261(7) 0.050(2) 0.058(3) -0.0074(19) -0.035(4) -0.008(3)
C108 0.068(5) 0.040(4) 0.050(4) 0.004(3) -0.001(3) 0.003(3)
C109 0.099(7) 0.061(5) 0.081(6) -0.024(4) 0.023(5) -0.001(5)
C110 0.103(7) 0.111(7) 0.061(5) 0.015(5) 0.008(5) -0.027(6)
C111 0.056(5) 0.114(8) 0.085(6) 0.011(5) -0.001(4) 0.001(5)
C112 0.081(6) 0.086(6) 0.061(5) 0.010(4) -0.006(4) -0.002(5)
C113 0.066(4) 0.073(5) 0.103(5) 0.015(4) -0.013(4) -0.026(4)
C114 0.061(4) 0.078(5) 0.102(5) 0.015(4) -0.014(4) -0.027(4)
C115 0.086(7) 0.089(6) 0.089(6) 0.021(5) 0.008(5) -0.023(5)
C116 0.122(9) 0.113(8) 0.099(7) -0.024(6) 0.030(6) -0.061(7)
C117 0.097(8) 0.128(9) 0.102(7) -0.010(7) 0.025(6) -0.027(7)
C118 0.126(9) 0.143(10) 0.078(6) -0.006(6) 0.023(6) 0.000(8)
C119 0.069(6) 0.098(7) 0.115(8) 0.028(6) 0.013(5) 0.001(5)
C120 0.121(9) 0.132(9) 0.082(6) -0.025(6) 0.050(6) -0.031(7)
C121 0.074(6) 0.157(10) 0.080(6) 0.039(6) 0.007(5) 0.021(6)
C122 0.116(8) 0.097(7) 0.113(8) -0.023(6) 0.063(7) -0.007(6)
C123 0.268(7) 0.055(2) 0.068(3) -0.007(2) -0.031(4) -0.020(4)
C125 0.275(7) 0.056(3) 0.059(3) -0.012(2) -0.035(4) -0.009(4)
C128 0.289(7) 0.060(3) 0.070(3) -0.018(2) -0.030(4) -0.015(4)
C129 0.292(7) 0.060(3) 0.081(3) -0.016(2) -0.029(4) -0.022(4)
C130 0.282(7) 0.057(2) 0.078(3) -0.009(2) -0.030(4) -0.025(4)
Cl202 0.313(11) 0.206(8) 0.261(10) 0.117(7) 0.175(8) 0.064(7)
Cl203 0.295(11) 0.216(8) 0.290(10) 0.145(7) 0.182(8) 0.110(7)
Cl204 0.340(11) 0.225(8) 0.298(10) 0.141(8) 0.141(9) 0.092(8)
C201 0.315(10) 0.215(8) 0.278(10) 0.138(7) 0.165(8) 0.092(7)

loop_
_atom_type_symbol
_atom_type_scat_dispersion_real
_atom_type_scat_dispersion_imag
_atom_type_scat_Cromer_Mann_a1
_atom_type_scat_Cromer_Mann_b1
_atom_type_scat_Cromer_Mann_a2
_atom_type_scat_Cromer_Mann_b2
_atom_type_scat_Cromer_Mann_a3
_atom_type_scat_Cromer_Mann_b3
_atom_type_scat_Cromer_Mann_a4
_atom_type_scat_Cromer_Mann_b4
_atom_type_scat_Cromer_Mann_c
_atom_type_scat_source
C 0.0181 0.0091 2.3100 20.8439 1.0200 10.2075 1.5886 0.5687 0.8650 51.6512 0.2156 'International Tables Vol C 4.2.6.8 and 6.1.1.4'
H 0.0000 0.0000 0.4930 10.5109 0.3229 26.1257 0.1402 3.1424 0.0408 57.7998 0.0030 'International Tables Vol C 4.2.6.8 and 6.1.1.4'
N 0.0311 0.0180 12.2126 0.0057 3.1322 9.8933 2.0125 28.9975 1.1663 0.5826 -11.5290 'International Tables Vol C 4.2.6.8 and 6.1.1.4'
O 0.0492 0.0322 3.0485 13.2771 2.2868 5.7011 1.5463 0.3239 0.8670 32.9089 0.2508 'International Tables Vol C 4.2.6.8 and 6.1.1.4'
Cl 0.3639 0.7018 11.4604 0.0104 7.1964 1.1662 6.2556 18.5194 1.6455 47.7784 -9.5574 'International Tables Vol C 4.2.6.8 and 6.1.1.4'

loop_
_geom_angle_atom_site_label_1
_geom_angle_atom_site_label_2
_geom_angle_atom_site_label_3
_geom_angle
_geom_angle_publ_flag
C33 C5 C35 116.9(5) yes
C33 C5 C40 118.1(5) yes
C35 C5 C40 125.1(5) yes
C18 N6 C26 126.8(5) yes
C18 N6 H61 116.6 no
C26 N6 H61 116.6 no
C16 C7 C57 120.4(5) yes
C16 C7 H71 119.8 no
C57 C7 H71 119.8 no
C19 N8 C37 120.3(5) yes
C19 N8 C91 120.5(5) yes
C37 N8 C91 119.1(5) yes
C72 O9 C109 116.9(6) yes
C120 O10 C122 112.5(7) yes
C56 O11 C65 117.9(5) yes
C99 O12 C102 116.0(8) yes
C21 C13 C38 123.3(5) yes
C21 C13 H131 117.8 no
C38 C13 H131 118.9 no
O4 C14 C16 118.2(6) yes
O4 C14 N23 124.7(6) yes
C16 C14 N23 117.0(5) yes
C36 C15 C40 122.9(6) yes
C36 C15 C58 115.9(6) yes
C40 C15 C58 121.2(6) yes
C14 C16 C7 124.8(5) yes
C14 C16 C19 116.1(5) yes
C7 C16 C19 119.1(5) yes
C38 C17 C59 115.5(6) yes
C38 C17 C66 122.9(6) yes
C59 C17 C66 121.6(6) yes
N6 C18 C20 123.7(5) yes
N6 C18 C30 116.5(5) yes
C20 C18 C30 119.8(5) yes
C16 C19 N8 120.9(5) yes
C16 C19 H191 120.6 no
N8 C19 H191 118.5 no
C18 C20 C35 118.3(5) yes
C18 C20 H201 119.8 no
C35 C20 H201 121.8 no
C13 C21 C40 121.2(5) yes
C13 C21 C51 116.2(5) yes
C40 C21 C51 122.6(6) yes
C88 O22 C98 112.8(6) yes
C14 N23 C25 127.6(5) yes
C14 N23 H231 117.3 no
C25 N23 H231 115.1 no
C52 C24 C81 122.6(7) yes
C52 C24 H241 119.0 no
C81 C24 H241 118.4 no
N23 C25 C47 117.1(5) yes
N23 C25 C79 123.4(6) yes
C47 C25 C79 119.5(6) yes
N6 C26 O2 125.3(5) yes
N6 C26 C57 115.6(5) yes
O2 C26 C57 119.1(5) yes
C67 N28 C73 123.7(6) yes
C67 N28 H281 117.8 no
C73 N28 H281 118.5 no
C18 C30 C33 120.7(6) yes
C18 C30 H301 120.1 no
C33 C30 H301 119.2 no
C104 O32 C106 112.7(7) yes
C5 C33 C30 121.1(6) yes
C5 C33 H331 118.4 no
C30 C33 H331 120.5 no
C39 C34 C43 123.2(6) yes
C39 C34 H341 119.7 no
C43 C34 H341 116.9 no
C20 C35 C5 123.2(5) yes
C20 C35 H351 118.3 no
C5 C35 H351 118.5 no
C15 C36 C45 121.2(6) yes
C15 C36 H361 118.6 no
C45 C36 H361 120.2 no
N8 C37 C57 121.4(6) yes
N8 C37 H371 118.0 no
C57 C37 H371 120.5 no
C17 C38 C13 120.8(6) yes
C17 C38 H381 119.3 no
C13 C38 H381 119.9 no
C34 C39 C40 119.8(5) yes
C34 C39 C50 117.0(6) yes
C40 C39 C50 123.1(5) yes
C15 C40 C21 109.8(5) yes
C15 C40 C39 110.4(5) yes
C21 C40 C39 106.6(5) yes
C15 C40 C5 108.9(5) yes
C21 C40 C5 109.6(4) yes
C39 C40 C5 111.5(5) yes
C78 O41 C92 117.9(6) yes
C47 C42 C108 122.5(7) yes
C47 C42 H421 118.8 no
C108 C42 H421 118.7 no
C34 C43 C62 118.9(6) yes
C34 C43 H431 120.5 no
C62 C43 H431 120.6 no
C77 N44 C86 123.3(6) yes
C77 N44 H441 117.8 no
C86 N44 H441 118.8 no
C36 C45 C61 122.6(6) yes
C36 C45 H451 118.8 no
C61 C45 H451 118.6 no
C48 C46 C60 119.8(6) yes
C48 C46 C73 119.3(6) yes
C60 C46 C73 120.9(7) yes
C42 C47 C25 120.4(6) yes
C42 C47 H471 119.4 no
C25 C47 H471 120.2 no
C46 C48 C49 120.5(6) yes
C46 C48 H481 118.8 no
C49 C48 H481 120.6 no
C48 C49 C74 117.6(7) yes
C48 C49 C86 121.2(6) yes
C74 C49 C86 121.2(6) yes
C39 C50 C64 121.2(6) yes
C39 C50 H501 118.6 no
C64 C50 H501 120.1 no
C21 C51 C59 120.7(6) yes
C21 C51 H511 120.2 no
C59 C51 H511 119.1 no
C24 C52 C76 121.2(7) yes
C24 C52 H521 119.8 no
C76 C52 H521 119.1 no
C54 C53 C55 121.5(7) yes
C54 C53 H531 118.3 no
C55 C53 H531 120.2 no
C53 C54 C63 116.4(7) yes
C53 C54 C82 118.6(7) yes
C63 C54 C82 124.9(6) yes
C53 C55 C83 122.5(7) yes
C53 C55 H551 118.1 no
C83 C55 H551 119.4 no
O11 C56 C77 109.0(5) yes
O11 C56 H561 110.9 no
C77 C56 H561 109.6 no
O11 C56 H562 110.4 no
C77 C56 H562 109.3 no
H561 C56 H562 107.7 no
C26 C57 C7 126.1(5) yes
C26 C57 C37 116.2(5) yes
C7 C57 C37 117.7(5) yes
C15 C58 C70 122.0(6) yes
C15 C58 H581 118.4 no
C70 C58 H581 119.5 no
C51 C59 C17 123.6(6) yes
C51 C59 H591 118.2 no
C17 C59 H591 118.2 no
C46 C60 C80 121.0(8) yes
C46 C60 H601 119.8 no
C80 C60 H601 119.2 no
C45 C61 C70 115.5(6) yes
C45 C61 C85 123.0(6) yes
C70 C61 C85 121.5(7) yes
C43 C62 C64 118.8(6) yes
C43 C62 H621 119.1 no
C64 C62 H621 122.1 no
C54 C63 C95 121.2(7) yes
C54 C63 H631 119.6 no
C95 C63 H631 119.2 no
C50 C64 C62 120.9(6) yes
C50 C64 H641 120.3 no
C62 C64 H641 118.9 no
O11 C65 C69 115.6(6) yes
O11 C65 C87 124.7(6) yes
C69 C65 C87 119.6(7) yes
C17 C66 C75 109.0(6) yes
C17 C66 C84 112.3(6) yes
C75 C66 C84 109.0(6) yes
C17 C66 C90 108.5(6) yes
C75 C66 C90 108.8(6) yes
C84 C66 C90 109.2(6) yes
N28 C67 O31 123.4(7) yes
N28 C67 C92 115.9(7) yes
O31 C67 C92 120.8(8) yes
C78 C68 C93 122.7(7) yes
C78 C68 H681 119.3 no
C93 C68 H681 118.0 no
C65 C69 C96 120.6(7) yes
C65 C69 H691 119.8 no
C96 C69 H691 119.6 no
C58 C70 C61 122.8(7) yes
C58 C70 H701 118.0 no
C61 C70 H701 119.2 no
C72 C71 C87 120.7(7) yes
C72 C71 H711 121.6 no
C87 C71 H711 117.6 no
O9 C72 C71 115.7(7) yes
O9 C72 C96 124.3(6) yes
C71 C72 C96 120.0(7) yes
C46 C73 N28 111.3(5) yes
C46 C73 H731 109.8 no
N28 C73 H731 108.3 no
C46 C73 H732 110.1 no
N28 C73 H732 109.1 no
H731 C73 H732 108.3 no
C49 C74 C80 121.3(7) yes
C49 C74 H741 117.9 no
C80 C74 H741 120.7 no
C66 C75 H751 111.1 no
C66 C75 H752 111.8 no
H751 C75 H752 108.7 no
C66 C75 H753 110.4 no
H751 C75 H753 107.8 no
H752 C75 H753 107.0 no
C52 C76 C82 118.9(6) yes
C52 C76 C113 117.3(8) yes
C82 C76 C113 123.7(8) yes
C56 C77 N44 118.0(6) yes
C56 C77 O29 116.7(6) yes
N44 C77 O29 125.3(7) yes
C68 C78 O41 116.5(6) yes
C68 C78 C112 118.7(7) yes
O41 C78 C112 124.5(7) yes
C25 C79 C97 118.4(7) yes
C25 C79 H791 121.1 no
C97 C79 H791 120.5 no
C74 C80 C60 119.8(7) yes
C74 C80 H801 118.5 no
C60 C80 H801 121.7 no
C24 C81 C89 122.8(8) yes
C24 C81 C114 115.1(8) yes
C89 C81 C114 121.8(8) yes
C76 C82 C54 107.1(6) yes
C76 C82 C107 112.1(8) yes
C54 C82 C107 109.6(7) yes
C76 C82 C108 111.5(6) yes
C54 C82 C108 110.3(6) yes
C107 C82 C108 106.2(6) yes
C55 C83 C95 115.4(7) yes
C55 C83 C101 123.8(6) yes
C95 C83 C101 120.5(7) yes
C66 C84 H841 110.5 no
C66 C84 H842 109.5 no
H841 C84 H842 108.9 no
C66 C84 H843 110.7 no
H841 C84 H843 109.6 no
H842 C84 H843 107.6 no
C61 C85 C117 109.5(6) yes
C61 C85 C119 113.6(7) yes
C117 C85 C119 105.9(7) yes
C61 C85 C121 110.6(6) yes
C117 C85 C121 108.6(8) yes
C119 C85 C121 108.5(7) yes
C49 C86 N44 113.3(6) yes
C49 C86 H861 110.2 no
N44 C86 H861 108.8 no
C49 C86 H862 108.3 no
N44 C86 H862 106.9 no
H861 C86 H862 109.1 no
C71 C87 C65 118.9(7) yes
C71 C87 H871 120.5 no
C65 C87 H871 120.6 no
O22 C88 C99 108.1(7) yes
O22 C88 H881 111.7 no
C99 C88 H881 108.2 no
O22 C88 H882 112.7 no
C99 C88 H882 107.6 no
H881 C88 H882 108.4 no
C81 C89 C103 109.8(7) yes
C81 C89 C110 110.4(7) yes
C103 C89 C110 107.1(7) yes
C81 C89 C111 113.0(7) yes
C103 C89 C111 108.9(7) yes
C110 C89 C111 107.6(7) yes
C66 C90 H901 108.9 no
C66 C90 H902 109.4 no
H901 C90 H902 109.5 no
C66 C90 H903 110.1 no
H901 C90 H903 109.5 no
H902 C90 H903 109.5 no
N8 C91 H911 110.9 no
N8 C91 H912 109.6 no
H911 C91 H912 108.8 no
N8 C91 H913 110.0 no
H911 C91 H913 109.8 no
H912 C91 H913 107.6 no
C67 C92 O41 114.0(6) yes
C67 C92 H921 108.9 no
O41 C92 H921 110.3 no
C67 C92 H922 107.6 no
O41 C92 H922 108.1 no
H921 C92 H922 107.6 no
C68 C93 C102 119.9(8) yes
C68 C93 H931 120.8 no
C102 C93 H931 119.2 no
C63 C95 C83 122.9(7) yes
C63 C95 H951 118.8 no
C83 C95 H951 118.3 no
C72 C96 C69 120.1(7) yes
C72 C96 H961 118.8 no
C69 C96 H961 121.0 no
C79 C97 C108 122.7(7) yes
C79 C97 H971 119.4 no
C108 C97 H971 117.9 no
O22 C98 C122 110.7(8) yes
O22 C98 H981 108.3 no
C122 C98 H981 107.7 no
O22 C98 H982 111.4 no
C122 C98 H982 110.7 no
H981 C98 H982 107.9 no
C88 C99 O12 108.4(8) yes
C88 C99 H991 106.9 no
O12 C99 H991 111.9 no
C88 C99 H992 108.3 no
O12 C99 H992 111.1 no
H991 C99 H992 110.0 no
C83 C101 C115 111.4(6) yes
C83 C101 C116 110.4(6) yes
C115 C101 C116 106.0(8) yes
C83 C101 C118 108.4(8) yes
C115 C101 C118 110.1(7) yes
C116 C101 C118 110.5(8) yes
O12 C102 C93 115.6(8) yes
O12 C102 C105 123.2(9) yes
C93 C102 C105 121.2(8) yes
C89 C103 H1031 112.1 no
C89 C103 H1032 110.0 no
H1031 C103 H1032 108.4 no
C89 C103 H1033 110.7 no
H1031 C103 H1033 107.9 no
H1032 C103 H1033 107.7 no
O32 C104 C120 108.5(8) yes
O32 C104 H1041 113.0 no
C120 C104 H1041 111.9 no
O32 C104 H1042 109.9 no
C120 C104 H1042 107.8 no
H1041 C104 H1042 105.6 no
C102 C105 C112 120.1(8) yes
C102 C105 H1051 115.2 no
C112 C105 H1051 124.7 no
O32 C106 C109 110.0(7) yes
O32 C106 H1061 111.2 no
C109 C106 H1061 111.0 no
O32 C106 H1062 109.5 no
C109 C106 H1062 108.1 no
H1061 C106 H1062 107.1 no
C82 C107 C123 119.2(8) yes
C82 C107 C125 122.8(9) yes
C123 C107 C125 117.9(8) yes
C82 C108 C97 120.0(6) yes
C82 C108 C42 123.3(6) yes
C97 C108 C42 116.6(6) yes
C106 C109 O9 107.9(7) yes
C106 C109 H1091 110.9 no
O9 C109 H1091 112.1 no
C106 C109 H1092 107.6 no
O9 C109 H1092 111.5 no
H1091 C109 H1092 106.8 no
C89 C110 H1101 110.3 no
C89 C110 H1102 109.5 no
H1101 C110 H1102 107.7 no
C89 C110 H1103 111.0 no
H1101 C110 H1103 108.0 no
H1102 C110 H1103 110.3 no
C89 C111 H1111 112.0 no
C89 C111 H1112 110.8 no
H1111 C111 H1112 105.7 no
C89 C111 H1113 112.5 no
H1111 C111 H1113 107.1 no
H1112 C111 H1113 108.4 no
C105 C112 C78 117.3(8) yes
C105 C112 H1121 122.3 no
C78 C112 H1121 120.3 no
C76 C113 C114 119.9(9) yes
C76 C113 H1131 122.7 no
C114 C113 H1131 117.4 no
C113 C114 C81 123.8(8) yes
C113 C114 H1141 117.3 no
C81 C114 H1141 118.9 no
C101 C115 H1151 111.9 no
C101 C115 H1152 111.8 no
H1151 C115 H1152 105.8 no
C101 C115 H1153 112.9 no
H1151 C115 H1153 107.4 no
H1152 C115 H1153 106.7 no
C101 C116 H1161 111.4 no
C101 C116 H1162 111.9 no
H1161 C116 H1162 106.5 no
C101 C116 H1163 111.5 no
H1161 C116 H1163 107.2 no
H1162 C116 H1163 108.1 no
C85 C117 H1171 112.0 no
C85 C117 H1172 109.6 no
H1171 C117 H1172 108.2 no
C85 C117 H1173 111.2 no
H1171 C117 H1173 107.6 no
H1172 C117 H1173 108.1 no
C101 C118 H1181 107.7 no
C101 C118 H1182 110.8 no
H1181 C118 H1182 105.9 no
C101 C118 H1183 110.8 no
H1181 C118 H1183 108.5 no
H1182 C118 H1183 112.9 no
C85 C119 H1191 111.4 no
C85 C119 H1192 111.1 no
H1191 C119 H1192 110.6 no
C85 C119 H1193 108.7 no
H1191 C119 H1193 106.8 no
H1192 C119 H1193 108.1 no
C104 C120 O10 110.1(8) yes
C104 C120 H1201 107.9 no
O10 C120 H1201 109.6 no
C104 C120 H1202 110.4 no
O10 C120 H1202 111.1 no
H1201 C120 H1202 107.6 no
C85 C121 H1211 112.0 no
C85 C121 H1212 109.6 no
H1211 C121 H1212 107.7 no
C85 C121 H1213 109.8 no
H1211 C121 H1213 109.4 no
H1212 C121 H1213 108.2 no
C98 C122 O10 107.2(7) yes
C98 C122 H1221 108.7 no
O10 C122 H1221 110.2 no
C98 C122 H1222 111.0 no
O10 C122 H1222 111.7 no
H1221 C122 H1222 108.1 no
C107 C123 C130 123.1(10) yes
C107 C123 H1231 116.8 no
C130 C123 H1231 120.1 no
C107 C125 C128 119.7(10) yes
C107 C125 H1251 117.4 no
C128 C125 H1251 122.3 no
C125 C128 C129 118.7(10) yes
C125 C128 H1281 115.4 no
C129 C128 H1281 124.3 no
C128 C129 C130 121.7(9) yes
C128 C129 H1291 115.4 no
C130 C129 H1291 122.7 no
C123 C130 C129 118.0(11) yes
C123 C130 H1301 119.0 no
C129 C130 H1301 123.0 no
Cl202 C201 Cl203 104.6(7) yes
Cl202 C201 Cl204 105.3(7) yes
Cl203 C201 Cl204 107.7(8) yes
Cl202 C201 H2011 111.9 no
Cl203 C201 H2011 113.7 no
Cl204 C201 H2011 113.0 no

loop_
_geom_bond_atom_site_label_1
_geom_bond_atom_site_label_2
_geom_bond_distance
_geom_bond_publ_flag
O2 C26 1.230(7) yes
O4 C14 1.240(7) yes
C5 C33 1.400(8) yes
C5 C35 1.368(8) yes
C5 C40 1.562(8) yes
N6 C18 1.440(7) yes
N6 C26 1.343(7) yes
N6 H61 0.860 no
C7 C16 1.387(8) yes
C7 C57 1.394(8) yes
C7 H71 0.980 no
N8 C19 1.356(8) yes
N8 C37 1.350(8) yes
N8 C91 1.463(8) yes
O9 C72 1.393(8) yes
O9 C109 1.442(9) yes
O10 C120 1.411(10) yes
O10 C122 1.390(10) yes
O11 C56 1.406(8) yes
O11 C65 1.373(8) yes
O12 C99 1.376(10) yes
O12 C102 1.444(10) yes
C13 C21 1.382(8) yes
C13 C38 1.391(8) yes
C13 H131 0.966 no
C14 C16 1.507(8) yes
C14 N23 1.326(8) yes
C15 C36 1.400(8) yes
C15 C40 1.539(9) yes
C15 C58 1.380(9) yes
C16 C19 1.365(8) yes
C17 C38 1.421(8) yes
C17 C59 1.371(9) yes
C17 C66 1.532(8) yes
C18 C20 1.393(8) yes
C18 C30 1.366(8) yes
C19 H191 0.981 no
C20 C35 1.402(8) yes
C20 H201 0.949 no
C21 C40 1.554(8) yes
C21 C51 1.393(8) yes
O22 C88 1.434(9) yes
O22 C98 1.436(9) yes
N23 C25 1.447(7) yes
N23 H231 0.877 no
C24 C52 1.386(9) yes
C24 C81 1.404(10) yes
C24 H241 0.982 no
C25 C47 1.372(9) yes
C25 C79 1.390(9) yes
C26 C57 1.507(8) yes
N28 C67 1.354(10) yes
N28 C73 1.457(9) yes
N28 H281 0.854 no
O29 C77 1.245(8) yes
C30 C33 1.392(8) yes
C30 H301 0.960 no
O31 C67 1.223(8) yes
O32 C104 1.380(10) yes
O32 C106 1.402(10) yes
C33 H331 0.966 no
C34 C39 1.369(8) yes
C34 C43 1.386(9) yes
C34 H341 0.976 no
C35 H351 0.961 no
C36 C45 1.395(9) yes
C36 H361 0.954 no
C37 C57 1.386(8) yes
C37 H371 0.986 no
C38 H381 0.964 no
C39 C40 1.555(8) yes
C39 C50 1.401(8) yes
O41 C78 1.370(8) yes
O41 C92 1.419(9) yes
C42 C47 1.380(8) yes
C42 C108 1.361(9) yes
C42 H421 0.971 no
C43 C62 1.408(9) yes
C43 H431 0.949 no
N44 C77 1.321(8) yes
N44 C86 1.460(9) yes
N44 H441 0.865 no
C45 C61 1.385(9) yes
C45 H451 0.976 no
C46 C48 1.385(10) yes
C46 C60 1.370(10) yes
C46 C73 1.496(9) yes
C47 H471 0.959 no
C48 C49 1.421(9) yes
C48 H481 0.961 no
C49 C74 1.387(10) yes
C49 C86 1.487(10) yes
C50 C64 1.385(9) yes
C50 H501 0.962 no
C51 C59 1.408(9) yes
C51 H511 0.969 no
C52 C76 1.375(10) yes
C52 H521 0.963 no
C53 C54 1.386(9) yes
C53 C55 1.387(10) yes
C53 H531 1.005 no
C54 C63 1.373(10) yes
C54 C82 1.564(10) yes
C55 C83 1.383(10) yes
C55 H551 0.981 no
C56 C77 1.530(10) yes
C56 H561 0.949 no
C56 H562 0.972 no
C58 C70 1.392(10) yes
C58 H581 0.964 no
C59 H591 0.974 no
C60 C80 1.375(10) yes
C60 H601 0.968 no
C61 C70 1.376(9) yes
C61 C85 1.498(10) yes
C62 C64 1.377(10) yes
C62 H621 0.966 no
C63 C95 1.399(10) yes
C63 H631 0.971 no
C64 H641 0.962 no
C65 C69 1.380(10) yes
C65 C87 1.379(9) yes
C66 C75 1.529(10) yes
C66 C84 1.520(10) yes
C66 C90 1.537(10) yes
C67 C92 1.499(10) yes
C68 C78 1.394(10) yes
C68 C93 1.362(10) yes
C68 H681 0.985 no
C69 C96 1.373(10) yes
C69 H691 0.975 no
C70 H701 0.956 no
C71 C72 1.351(10) yes
C71 C87 1.410(10) yes
C71 H711 0.957 no
C72 C96 1.381(10) yes
C73 H731 0.958 no
C73 H732 0.956 no
C74 C80 1.385(11) yes
C74 H741 0.975 no
C75 H751 0.950 no
C75 H752 0.960 no
C75 H753 0.971 no
C76 C82 1.556(11) yes
C76 C113 1.402(10) yes
C78 C112 1.378(10) yes
C79 C97 1.390(10) yes
C79 H791 0.951 no
C80 H801 0.977 no
C81 C89 1.519(11) yes
C81 C114 1.360(11) yes
C82 C107 1.557(11) yes
C82 C108 1.567(9) yes
C83 C95 1.366(10) yes
C83 C101 1.556(11) yes
C84 H841 0.942 no
C84 H842 0.965 no
C84 H843 0.957 no
C85 C117 1.533(12) yes
C85 C119 1.533(11) yes
C85 C121 1.512(11) yes
C86 H861 0.933 no
C86 H862 0.971 no
C87 H871 0.997 no
C88 C99 1.501(13) yes
C88 H881 0.958 no
C88 H882 0.954 no
C89 C103 1.537(10) yes
C89 C110 1.543(10) yes
C89 C111 1.514(12) yes
C90 H901 0.950 no
C90 H902 0.950 no
C90 H903 0.950 no
C91 H911 0.940 no
C91 H912 0.967 no
C91 H913 0.956 no
C92 H921 0.945 no
C92 H922 0.976 no
C93 C102 1.346(11) yes
C93 H931 0.981 no
C95 H951 0.973 no
C96 H961 0.965 no
C97 C108 1.393(10) yes
C97 H971 0.979 no
C98 C122 1.544(12) yes
C98 H981 0.971 no
C98 H982 0.947 no
C99 H991 0.945 no
C99 H992 0.949 no
C101 C115 1.531(11) yes
C101 C116 1.535(11) yes
C101 C118 1.474(12) yes
C102 C105 1.354(12) yes
C103 H1031 0.955 no
C103 H1032 0.958 no
C103 H1033 0.963 no
C104 C120 1.523(13) yes
C104 H1041 0.964 no
C104 H1042 0.984 no
C105 C112 1.474(12) yes
C105 H1051 0.968 no
C106 C109 1.492(11) yes
C106 H1061 0.962 no
C106 H1062 0.967 no
C107 C123 1.397(13) yes
C107 C125 1.393(13) yes
C109 H1091 0.955 no
C109 H1092 0.977 no
C110 H1101 0.974 no
C110 H1102 0.947 no
C110 H1103 0.944 no
C111 H1111 0.981 no
C111 H1112 0.965 no
C111 H1113 0.947 no
C112 H1121 0.969 no
C113 C114 1.396(12) yes
C113 H1131 0.970 no
C114 H1141 0.990 no
C115 H1151 0.969 no
C115 H1152 0.977 no
C115 H1153 0.957 no
C116 H1161 0.973 no
C116 H1162 0.963 no
C116 H1163 0.953 no
C117 H1171 0.961 no
C117 H1172 0.954 no
C117 H1173 0.962 no
C118 H1181 0.997 no
C118 H1182 0.947 no
C118 H1183 0.914 no
C119 H1191 0.951 no
C119 H1192 0.936 no
C119 H1193 0.981 no
C120 H1201 0.955 no
C120 H1202 0.967 no
C121 H1211 0.954 no
C121 H1212 0.967 no
C121 H1213 0.948 no
C122 H1221 0.959 no
C122 H1222 0.958 no
C123 C130 1.361(12) yes
C123 H1231 0.995 no
C125 C128 1.392(12) yes
C125 H1251 0.974 no
C128 C129 1.410(16) yes
C128 H1281 0.973 no
C129 C130 1.349(14) yes
C129 H1291 0.993 no
C130 H1301 0.974 no
Cl202 C201 1.753(10) yes
Cl203 C201 1.751(10) yes
Cl204 C201 1.747(10) yes
C201 H2011 0.947 no

loop_
_geom_hbond_atom_site_label_D
_geom_hbond_atom_site_label_H
_geom_hbond_atom_site_label_A
_geom_hbond_site_symmetry_A
_geom_hbond_angle_DHA
_geom_hbond_distance_DH
_geom_hbond_distance_HA
_geom_hbond_distance_DA
_geom_hbond_publ_flag
C19 H191 O32 . 139 0.98 2.51 3.319(11) yes
C20 H201 O2 . 121 0.95 2.29 2.889(11) yes
C35 H351 C13 . 124 0.96 2.49 3.138(11) yes
C36 H361 C34 . 129 0.95 2.43 3.112(11) yes
C37 H371 O29 2_666 142 0.99 2.43 3.259(11) yes
C42 H421 C52 . 128 0.97 2.38 3.082(11) yes
C50 H501 C33 . 128 0.96 2.40 3.088(11) yes
C51 H511 C58 . 123 0.97 2.59 3.222(11) yes
C56 H561 O2 2_666 158 0.95 2.44 3.341(11) yes
C63 H631 C97 . 124 0.97 2.59 3.239(11) yes
C91 H911 O29 2_666 152 0.94 2.26 3.118(11) yes
C91 H913 O10 . 139 0.96 2.45 3.233(11) yes
C113 H1131 C123 . 120 0.97 2.54 3.141(11) yes
C125 H1251 C53 . 126 0.97 2.51 3.182(11) yes

loop_
_platon_squeeze_void_nr
_platon_squeeze_void_average_x
_platon_squeeze_void_average_y
_platon_squeeze_void_average_z
_platon_squeeze_void_volume
_platon_squeeze_void_count_electrons
_platon_squeeze_void_content
1 0.000 0.000 0.500 821 216 ' '
2 1.500 0.500 0.000 821 218 ' '
